data_2313016
loop_
_publ_author_name
'Rasulov, Abdusamat'
'Torambetov, Batirbay'
'Erejepova, Aziza'
'Annaev, Umidjon'
'Suyunov, Jabbor'
'Alimnazarov, Bekmurod'
'Ashurov, Jamshid'

_publ_section_title
;
 Synthesis and structure of norfloxacinium acetate sesquihydrate.
;
_journal_coeditor_code HB8223
_journal_issue 'Pt 7'
_journal_name_full 'Acta crystallographica. Section E, Crystallographic communications'
_journal_page_first 777
_journal_page_last 780
_journal_paper_doi 10.1107/S2056989026005670
_journal_volume 82
_journal_year 2026
_chemical_formula_iupac '2C16 H19 F N3 O3 +, 2C2 H3 O2 -, 3H2 O'
_chemical_formula_moiety '2(C16 H19 F N3 O3 +), 2(C2 H3 O2 -), 3(H2 O)'
_chemical_formula_sum 'C36 H50 F2 N6 O13'
_chemical_formula_weight 812.82
_chemical_name_common
;
Norfloxacinium acetate sesquihydrate
;
_chemical_name_systematic
;
4-(3-Carboxy-1-ethyl-6-fluoro-4-oxo-1,4-dihydroquinolin-7-yl)piperazin-1-ium
acetate sesquihydrate
;
_space_group_crystal_system triclinic
_space_group_IT_number 2
_space_group_name_Hall '-P 1'
_space_group_name_H-M_alt 'P -1'
_atom_sites_solution_hydrogens mixed
_atom_sites_solution_primary dual
_audit_creation_method
;
Olex2 1.5-alpha
(compiled 2026.05.15 svn.rea2f22b2 for OlexSys, GUI svn.r7567)
;
_cell_angle_alpha 81.803(2)
_cell_angle_beta 88.257(2)
_cell_angle_gamma 85.917(2)
_cell_formula_units_Z 2
_cell_length_a 6.9746(2)
_cell_length_b 15.8203(5)
_cell_length_c 17.7430(4)
_cell_measurement_reflns_used 8364
_cell_measurement_temperature 293(2)
_cell_measurement_theta_max 70.9720
_cell_measurement_theta_min 2.5030
_cell_volume 1932.44(9)
_computing_cell_refinement
;
CrysAlisPro 1.171.40.84a (Rigaku OD, 2021)
;
_computing_data_collection
;
CrysAlisPro 1.171.40.84a (Rigaku OD, 2021)
;
_computing_data_reduction
;
CrysAlisPro 1.171.40.84a (Rigaku OD, 2021)
;
_computing_molecular_graphics
;
Olex2 1.5-alpha (Dolomanov <i>et al.</i>,  2009)
;
_computing_publication_material
;
Olex2 1.5-alpha (Dolomanov <i>et al.</i>,  2009)
;
_computing_structure_refinement
;
<i>SHELXL2016/6</i> (Sheldrick, 2015b)
;
_computing_structure_solution
;
<i>SHELXT2014/5</i> (Sheldrick, 2015a)
;
_diffrn_ambient_temperature 293(2)
_diffrn_detector 'Hybrid Pixel Array Detector'
_diffrn_detector_area_resol_mean 10.0000
_diffrn_measured_fraction_theta_full 1.000
_diffrn_measured_fraction_theta_max 0.988
_diffrn_measurement_device 'four-circle diffractometer'
_diffrn_measurement_device_type 'XtaLAB Synergy, Single source at home/near, HyPix3000'
_diffrn_measurement_method '\w scans'
_diffrn_radiation_monochromator mirror
_diffrn_radiation_probe x-ray
_diffrn_radiation_type 'Cu K\a'
_diffrn_radiation_wavelength 1.54184
_diffrn_reflns_av_R_equivalents 0.0245
_diffrn_reflns_av_unetI/netI 0.0305
_diffrn_reflns_limit_h_max 8
_diffrn_reflns_limit_h_min -7
_diffrn_reflns_limit_k_max 18
_diffrn_reflns_limit_k_min -19
_diffrn_reflns_limit_l_max 21
_diffrn_reflns_limit_l_min -21
_diffrn_reflns_number 18863
_diffrn_reflns_theta_full 67.684
_diffrn_reflns_theta_max 71.465
_diffrn_reflns_theta_min 2.516
_diffrn_source 'micro-focus sealed X-ray tube'
_exptl_absorpt_coefficient_mu 0.958
_exptl_absorpt_correction_T_max 1.00000
_exptl_absorpt_correction_T_min 0.74380
_exptl_absorpt_correction_type multi-scan
_exptl_absorpt_process_details
;
(CrysAlisPro; Rigaku OD, 2021)
;
_exptl_crystal_colour colourless
_exptl_crystal_density_diffrn 1.397
_exptl_crystal_description block
_exptl_crystal_F_000 860
_exptl_crystal_size_max 0.2
_exptl_crystal_size_mid 0.18
_exptl_crystal_size_min 0.14
_refine_diff_density_max 0.515
_refine_diff_density_min -0.414
_refine_ls_extinction_method none
_refine_ls_goodness_of_fit_ref 1.063
_refine_ls_hydrogen_treatment constr
_refine_ls_matrix_type full
_refine_ls_number_parameters 529
_refine_ls_number_reflns 7459
_refine_ls_number_restraints 0
_refine_ls_restrained_S_all 1.063
_refine_ls_R_factor_all 0.0676
_refine_ls_R_factor_gt 0.0567
_refine_ls_shift/su_max 0.001
_refine_ls_shift/su_mean 0.000
_refine_ls_structure_factor_coef Fsqd
_refine_ls_weighting_details 'w=1/[\s^2^(Fo^2^)+(0.0889P)^2^+0.5189P] where P=(Fo^2^+2Fc^2^)/3'
_refine_ls_weighting_scheme calc
_refine_ls_wR_factor_gt 0.1622
_refine_ls_wR_factor_ref 0.1725
_reflns_number_gt 5848
_reflns_number_total 7459
_reflns_threshold_expression 'I > 2\s(I)'
_cod_data_source_file hb8223.cif
_cod_data_source_block I
_cod_database_code 2313016
_shelx_space_group_comment
;
The symmetry employed for this shelxl refinement is uniquely defined
by the following loop, which should always be used as a source of
symmetry information in preference to the above space-group names.
They are only intended as comments.
;
_shelx_estimated_absorpt_t_min 0.832
_shelx_estimated_absorpt_t_max 0.878

loop_
_space_group_symop_operation_xyz
'x, y, z'
'-x, -y, -z'

loop_
_atom_site_type_symbol
_atom_site_label
_atom_site_fract_x
_atom_site_fract_y
_atom_site_fract_z
_atom_site_U_iso_or_equiv
_atom_site_adp_type
_atom_site_calc_flag
_atom_site_occupancy
_atom_site_disorder_assembly
_atom_site_disorder_group
F F1A 0.2271(2) 0.10803(9) 0.21519(6) 0.0656(4) Uani d 1 . .
F F1B 0.2578(2) 0.90602(9) 0.28426(7) 0.0701(4) Uani d 1 . .
O O3A 0.1952(2) -0.11888(9) 0.04641(9) 0.0546(4) Uani d 1 . .
O O3B 0.2017(2) 1.13549(9) 0.45354(9) 0.0569(4) Uani d 1 . .
N N1A 0.3160(2) 0.10123(10) -0.09290(8) 0.0393(3) Uani d 1 . .
O O1A 0.1938(3) -0.19340(10) -0.06997(10) 0.0630(4) Uani d 1 . .
H H1A 0.184965 -0.183275 -0.025899 0.095 Uiso calc 1 . .
N N1B 0.3139(2) 0.90822(10) 0.59231(8) 0.0410(4) Uani d 1 . .
O O1B 0.1845(3) 1.20998(11) 0.57105(11) 0.0679(5) Uani d 1 . .
H H1B 0.177109 1.200554 0.527005 0.102 Uiso calc 1 . .
N N2A 0.2993(3) 0.25701(12) 0.12489(10) 0.0539(5) Uani d 1 . .
N N2B 0.3319(3) 0.75145(11) 0.37614(10) 0.0514(4) Uani d 1 . .
O O2A 0.2583(3) -0.12359(12) -0.18336(10) 0.0757(5) Uani d 1 . .
O O4 0.2323(3) 0.53324(12) 0.13304(12) 0.0752(5) Uani d 1 . .
O O2B 0.2360(3) 1.13513(12) 0.68401(10) 0.0780(5) Uani d 1 . .
O O5 -0.0768(3) 0.52372(14) 0.12313(11) 0.0782(5) Uani d 1 . .
N N3A 0.3704(3) 0.38585(12) 0.21162(11) 0.0560(5) Uani d 1 . .
H H3AA 0.431488 0.399232 0.251153 0.067 Uiso calc 1 . .
H H3AB 0.305395 0.433043 0.189864 0.067 Uiso calc 1 . .
C C9A 0.2517(2) 0.02858(12) 0.03328(10) 0.0369(4) Uani d 1 . .
C C8A 0.2945(2) 0.10365(12) -0.01480(10) 0.0357(4) Uani d 1 . .
C C8B 0.2952(2) 0.90688(12) 0.51440(10) 0.0370(4) Uani d 1 . .
C C9B 0.2545(2) 0.98432(12) 0.46637(10) 0.0379(4) Uani d 1 . .
O O8 0.1701(3) 0.49489(13) 0.35463(12) 0.0856(6) Uani d 1 . .
N N3B 0.4308(3) 0.60690(12) 0.30312(11) 0.0627(5) Uani d 1 . .
H H3BA 0.508044 0.585644 0.268562 0.075 Uiso calc 1 . .
H H3BB 0.354762 0.566199 0.322928 0.075 Uiso calc 1 . .
C C6A 0.2827(3) 0.18372(13) 0.09223(11) 0.0410(4) Uani d 1 . .
C C7A 0.3106(3) 0.18033(12) 0.01525(10) 0.0386(4) Uani d 1 . .
H H7A 0.340474 0.229429 -0.017112 0.046 Uiso calc 1 . .
C C7B 0.3154(3) 0.82937(12) 0.48467(10) 0.0403(4) Uani d 1 . .
H H7B 0.340104 0.778641 0.517418 0.048 Uiso calc 1 . .
C C3A 0.2318(3) -0.05117(12) 0.00358(11) 0.0408(4) Uani d 1 . .
C C2A 0.2563(3) -0.04716(13) -0.07723(11) 0.0422(4) Uani d 1 . .
C C4A 0.2272(3) 0.03187(13) 0.11181(10) 0.0423(4) Uani d 1 . .
H H4A 0.200490 -0.017159 0.144881 0.051 Uiso calc 1 . .
C C6B 0.2994(3) 0.82664(13) 0.40730(11) 0.0418(4) Uani d 1 . .
C C2B 0.2491(3) 1.05993(13) 0.57697(11) 0.0436(4) Uani d 1 . .
C C3B 0.2324(3) 1.06567(12) 0.49635(11) 0.0422(4) Uani d 1 . .
C C1B 0.2878(3) 0.98236(13) 0.62046(11) 0.0445(4) Uani d 1 . .
H H1BA 0.296616 0.981076 0.672809 0.053 Uiso calc 1 . .
C C1A 0.2947(3) 0.02830(13) -0.12103(11) 0.0428(4) Uani d 1 . .
H H1AA 0.306757 0.029063 -0.173459 0.051 Uiso calc 1 . .
C C5A 0.2427(3) 0.10651(14) 0.13895(10) 0.0445(4) Uani d 1 . .
C C4B 0.2389(3) 0.98184(13) 0.38799(11) 0.0443(4) Uani d 1 . .
H H4B 0.212894 1.032166 0.354859 0.053 Uiso calc 1 . .
C C5B 0.2619(3) 0.90562(14) 0.36073(10) 0.0459(4) Uani d 1 . .
C C13A 0.1453(3) 0.28851(14) 0.17340(11) 0.0493(5) Uani d 1 . .
H H13A 0.062871 0.242774 0.191753 0.059 Uiso calc 1 . .
H H13B 0.067847 0.334530 0.144400 0.059 Uiso calc 1 . .
C C11A 0.3431(3) 0.17965(13) -0.14694(11) 0.0493(5) Uani d 1 . .
H H11A 0.399889 0.164110 -0.194072 0.059 Uiso calc 1 . .
H H11B 0.431490 0.214231 -0.125760 0.059 Uiso calc 1 . .
C C11B 0.3469(3) 0.82843(14) 0.64605(11) 0.0487(5) Uani d 1 . .
H H11C 0.404138 0.841281 0.691903 0.058 Uiso calc 1 . .
H H11D 0.436182 0.789170 0.623093 0.058 Uiso calc 1 . .
C C15A 0.4185(3) 0.32425(14) 0.09158(13) 0.0520(5) Uani d 1 . .
H H15A 0.340331 0.370435 0.063113 0.062 Uiso calc 1 . .
H H15B 0.513823 0.302264 0.057078 0.062 Uiso calc 1 . .
O O10 0.5646(3) 0.61555(18) 0.1305(2) 0.1193(10) Uani d 1 . .
H H10A 0.469795 0.596598 0.110789 0.179 Uiso d 1 . .
H H10B 0.659860 0.581644 0.121437 0.179 Uiso d 1 . .
O O6 0.5910(4) 0.39611(18) 0.33261(18) 0.1090(9) Uani d 1 . .
H H6A 0.506869 0.404931 0.366787 0.163 Uiso d 1 . .
H H6B 0.645614 0.442910 0.322921 0.163 Uiso d 1 . .
C C17 0.0784(3) 0.55213(14) 0.09908(13) 0.0531(5) Uani d 1 . .
C C10B 0.2235(3) 1.13691(15) 0.61620(14) 0.0557(5) Uani d 1 . .
C C10A 0.2379(3) -0.12345(14) -0.11555(13) 0.0525(5) Uani d 1 . .
C C15B 0.4305(3) 0.67673(14) 0.41897(13) 0.0538(5) Uani d 1 . .
H H15C 0.337474 0.639771 0.445470 0.065 Uiso calc 1 . .
H H15D 0.512109 0.694182 0.456469 0.065 Uiso calc 1 . .
C C13B 0.1983(3) 0.72648(15) 0.32242(12) 0.0553(5) Uani d 1 . .
H H13C 0.127172 0.776901 0.296989 0.066 Uiso calc 1 . .
H H13D 0.107168 0.689036 0.349571 0.066 Uiso calc 1 . .
C C16A 0.5156(3) 0.35635(15) 0.15547(15) 0.0579(6) Uani d 1 . .
H H16A 0.601180 0.310907 0.181027 0.070 Uiso calc 1 . .
H H16B 0.592237 0.403440 0.134896 0.070 Uiso calc 1 . .
C C14A 0.2320(4) 0.32049(15) 0.23964(12) 0.0553(5) Uani d 1 . .
H H14A 0.131053 0.345461 0.270064 0.066 Uiso calc 1 . .
H H14B 0.297794 0.273057 0.271602 0.066 Uiso calc 1 . .
O O9 0.8405(4) 0.5136(3) 0.27560(15) 0.1274(11) Uani d 1 . .
H H9A 0.936726 0.492552 0.301912 0.191 Uiso d 1 . .
H H9B 0.867824 0.501967 0.231058 0.191 Uiso d 1 . .
C C12B 0.1613(4) 0.78664(16) 0.66655(13) 0.0618(6) Uani d 1 . .
H H12D 0.105828 0.772923 0.621306 0.093 Uiso calc 1 . .
H H12E 0.073458 0.825207 0.689845 0.093 Uiso calc 1 . .
H H12F 0.186273 0.735161 0.701559 0.093 Uiso calc 1 . .
C C14B 0.3101(4) 0.68100(15) 0.26473(13) 0.0642(6) Uani d 1 . .
H H14C 0.221888 0.661063 0.230960 0.077 Uiso calc 1 . .
H H14D 0.391638 0.720451 0.234254 0.077 Uiso calc 1 . .
C C16B 0.5497(4) 0.62967(16) 0.36460(16) 0.0666(7) Uani d 1 . .
H H16C 0.650172 0.665141 0.342073 0.080 Uiso calc 1 . .
H H16D 0.610662 0.577863 0.392199 0.080 Uiso calc 1 . .
C C12A 0.1558(4) 0.23150(16) -0.16366(14) 0.0653(6) Uani d 1 . .
H H12A 0.178247 0.281177 -0.199823 0.098 Uiso calc 1 . .
H H12B 0.101955 0.249023 -0.117443 0.098 Uiso calc 1 . .
H H12C 0.067786 0.197322 -0.184365 0.098 Uiso calc 1 . .
O O7 0.3490(4) 0.4337(3) 0.44396(15) 0.1414(12) Uani d 1 . .
C C19 0.1935(5) 0.4465(2) 0.41421(16) 0.0816(8) Uani d 1 . .
C C18 0.0819(5) 0.6111(2) 0.02576(17) 0.0877(9) Uani d 1 . .
H H18A 0.164861 0.656058 0.029906 0.132 Uiso calc 1 . .
H H18B -0.045778 0.635463 0.014468 0.132 Uiso calc 1 . .
H H18C 0.128918 0.579859 -0.014351 0.132 Uiso calc 1 . .
C C20 0.0277(6) 0.4020(3) 0.4541(2) 0.1067(12) Uani d 1 . .
H H20A 0.023375 0.346453 0.438543 0.160 Uiso calc 1 . .
H H20B -0.090181 0.435196 0.441045 0.160 Uiso calc 1 . .
H H20C 0.044072 0.395760 0.508178 0.160 Uiso calc 1 . .

loop_
_atom_site_aniso_label
_atom_site_aniso_U_11
_atom_site_aniso_U_22
_atom_site_aniso_U_33
_atom_site_aniso_U_12
_atom_site_aniso_U_13
_atom_site_aniso_U_23
F1A 0.0998(10) 0.0691(8) 0.0290(6) -0.0120(7) 0.0079(6) -0.0097(6)
F1B 0.1138(12) 0.0670(8) 0.0295(6) 0.0038(8) -0.0074(6) -0.0108(6)
O3A 0.0650(9) 0.0426(8) 0.0560(9) -0.0132(6) 0.0041(7) -0.0025(6)
O3B 0.0671(9) 0.0444(8) 0.0580(9) 0.0063(7) -0.0061(7) -0.0071(7)
N1A 0.0440(8) 0.0437(8) 0.0315(7) -0.0081(6) 0.0039(6) -0.0082(6)
O1A 0.0687(10) 0.0456(8) 0.0792(11) -0.0114(7) 0.0000(9) -0.0205(8)
N1B 0.0462(8) 0.0467(9) 0.0312(7) -0.0031(7) 0.0011(6) -0.0093(6)
O1B 0.0757(11) 0.0530(9) 0.0783(12) 0.0058(8) -0.0010(9) -0.0256(9)
N2A 0.0597(10) 0.0572(11) 0.0512(10) -0.0184(8) 0.0184(8) -0.0262(8)
N2B 0.0644(11) 0.0491(10) 0.0436(9) 0.0052(8) -0.0096(8) -0.0190(8)
O2A 0.1024(14) 0.0727(12) 0.0613(11) -0.0161(10) 0.0016(9) -0.0366(9)
O4 0.0624(10) 0.0633(11) 0.0952(14) -0.0036(8) -0.0108(9) 0.0066(9)
O2B 0.1050(14) 0.0768(12) 0.0595(11) 0.0030(10) -0.0004(9) -0.0392(9)
O5 0.0591(10) 0.1017(15) 0.0737(12) -0.0077(9) 0.0117(9) -0.0139(11)
N3A 0.0667(11) 0.0508(10) 0.0544(10) -0.0001(8) -0.0108(9) -0.0206(8)
C9A 0.0323(8) 0.0424(9) 0.0362(9) -0.0039(7) 0.0014(7) -0.0057(7)
C8A 0.0325(8) 0.0433(10) 0.0319(8) -0.0047(7) 0.0018(6) -0.0069(7)
C8B 0.0354(9) 0.0451(10) 0.0314(8) -0.0045(7) 0.0026(7) -0.0084(7)
C9B 0.0343(9) 0.0435(10) 0.0368(9) -0.0023(7) 0.0016(7) -0.0091(7)
O8 0.1035(15) 0.0771(13) 0.0731(12) -0.0296(11) 0.0000(11) 0.0114(10)
N3B 0.0771(13) 0.0517(11) 0.0641(12) -0.0118(9) 0.0242(10) -0.0259(9)
C6A 0.0401(9) 0.0475(10) 0.0377(9) -0.0066(8) 0.0038(7) -0.0127(8)
C7A 0.0409(9) 0.0417(9) 0.0340(9) -0.0063(7) 0.0037(7) -0.0068(7)
C7B 0.0451(10) 0.0420(10) 0.0340(9) -0.0032(8) -0.0005(7) -0.0057(7)
C3A 0.0343(9) 0.0427(10) 0.0455(10) -0.0045(7) 0.0003(7) -0.0054(8)
C2A 0.0373(9) 0.0453(10) 0.0469(10) -0.0049(8) -0.0009(8) -0.0154(8)
C4A 0.0443(10) 0.0466(10) 0.0349(9) -0.0065(8) 0.0024(7) -0.0005(8)
C6B 0.0427(10) 0.0477(10) 0.0366(9) -0.0007(8) -0.0007(7) -0.0127(8)
C2B 0.0373(9) 0.0483(11) 0.0481(11) -0.0023(8) 0.0044(8) -0.0182(9)
C3B 0.0327(9) 0.0466(11) 0.0476(10) -0.0002(7) 0.0014(7) -0.0096(8)
C1B 0.0448(10) 0.0550(12) 0.0367(9) -0.0055(8) 0.0025(8) -0.0167(8)
C1A 0.0434(10) 0.0515(11) 0.0361(9) -0.0060(8) 0.0010(7) -0.0139(8)
C5A 0.0504(11) 0.0553(11) 0.0284(9) -0.0054(9) 0.0040(7) -0.0083(8)
C4B 0.0477(10) 0.0478(11) 0.0361(9) 0.0007(8) -0.0029(8) -0.0030(8)
C5B 0.0560(11) 0.0540(11) 0.0277(9) -0.0010(9) -0.0024(8) -0.0073(8)
C13A 0.0529(11) 0.0567(12) 0.0405(10) -0.0041(9) 0.0071(8) -0.0158(9)
C11A 0.0653(13) 0.0513(11) 0.0324(9) -0.0150(9) 0.0089(8) -0.0061(8)
C11B 0.0612(12) 0.0534(12) 0.0309(9) 0.0015(9) -0.0051(8) -0.0054(8)
C15A 0.0521(11) 0.0518(12) 0.0544(12) -0.0099(9) 0.0106(9) -0.0148(9)
O10 0.0627(12) 0.1161(19) 0.199(3) -0.0055(12) 0.0016(16) -0.091(2)
O6 0.0963(17) 0.1104(19) 0.133(2) 0.0145(13) -0.0382(15) -0.0637(17)
C17 0.0538(12) 0.0519(12) 0.0546(12) 0.0019(9) 0.0034(10) -0.0147(10)
C10B 0.0503(12) 0.0565(13) 0.0648(14) -0.0012(10) 0.0039(10) -0.0266(11)
C10A 0.0491(11) 0.0518(12) 0.0613(13) -0.0061(9) -0.0030(9) -0.0219(10)
C15B 0.0617(13) 0.0485(12) 0.0530(12) 0.0011(10) -0.0059(10) -0.0147(9)
C13B 0.0691(14) 0.0575(13) 0.0429(11) -0.0042(10) -0.0072(10) -0.0181(10)
C16A 0.0519(12) 0.0501(12) 0.0750(15) -0.0058(9) -0.0012(10) -0.0187(11)
C14A 0.0738(14) 0.0542(12) 0.0400(10) -0.0019(10) 0.0011(10) -0.0154(9)
O9 0.0998(18) 0.199(3) 0.0768(15) 0.0219(19) 0.0200(13) -0.0157(19)
C12B 0.0737(15) 0.0604(14) 0.0482(12) -0.0097(11) 0.0042(11) 0.0046(10)
C14B 0.1024(19) 0.0537(13) 0.0397(11) -0.0181(12) 0.0125(11) -0.0146(10)
C16B 0.0580(13) 0.0547(13) 0.0916(18) -0.0018(10) 0.0052(12) -0.0280(13)
C12A 0.0877(17) 0.0576(14) 0.0484(12) -0.0036(12) -0.0082(12) 0.0009(10)
O7 0.110(2) 0.218(4) 0.0845(17) -0.037(2) -0.0192(15) 0.035(2)
C19 0.099(2) 0.091(2) 0.0563(15) -0.0226(17) -0.0116(15) -0.0045(15)
C18 0.103(2) 0.087(2) 0.0665(17) 0.0013(17) 0.0024(16) 0.0070(15)
C20 0.130(3) 0.111(3) 0.079(2) -0.051(2) 0.005(2) 0.0091(19)

loop_
_atom_type_symbol
_atom_type_description
_atom_type_scat_dispersion_real
_atom_type_scat_dispersion_imag
_atom_type_scat_source
C C 0.0181 0.0091 'International Tables Vol C Tables 4.2.6.8 and 6.1.1.4'
H H 0.0000 0.0000 'International Tables Vol C Tables 4.2.6.8 and 6.1.1.4'
F F 0.0727 0.0534 'International Tables Vol C Tables 4.2.6.8 and 6.1.1.4'
N N 0.0311 0.0180 'International Tables Vol C Tables 4.2.6.8 and 6.1.1.4'
O O 0.0492 0.0322 'International Tables Vol C Tables 4.2.6.8 and 6.1.1.4'

loop_
_geom_angle_atom_site_label_1
_geom_angle_atom_site_label_2
_geom_angle_atom_site_label_3
_geom_angle_site_symmetry_1
_geom_angle_site_symmetry_3
_geom_angle
_geom_angle_publ_flag
C8A N1A C11A . . 121.32(15) ?
C1A N1A C8A . . 120.06(16) ?
C1A N1A C11A . . 118.35(15) ?
C10A O1A H1A . . 109.5 ?
C8B N1B C11B . . 121.49(15) ?
C1B N1B C8B . . 119.84(16) ?
C1B N1B C11B . . 118.49(15) ?
C10B O1B H1B . . 109.5 ?
C6A N2A C13A . . 120.89(17) ?
C6A N2A C15A . . 122.30(16) ?
C15A N2A C13A . . 112.09(17) ?
C6B N2B C15B . . 120.62(16) ?
C6B N2B C13B . . 121.53(17) ?
C15B N2B C13B . . 111.00(17) ?
H3AA N3A H3AB . . 107.8 ?
C16A N3A H3AA . . 109.0 ?
C16A N3A H3AB . . 109.0 ?
C14A N3A H3AA . . 109.0 ?
C14A N3A H3AB . . 109.0 ?
C14A N3A C16A . . 113.13(16) ?
C8A C9A C3A . . 121.51(16) ?
C8A C9A C4A . . 118.54(17) ?
C4A C9A C3A . . 119.95(17) ?
N1A C8A C9A . . 118.88(16) ?
N1A C8A C7A . . 120.69(16) ?
C9A C8A C7A . . 120.41(16) ?
N1B C8B C9B . . 119.12(16) ?
N1B C8B C7B . . 120.38(17) ?
C7B C8B C9B . . 120.50(16) ?
C8B C9B C3B . . 121.28(16) ?
C4B C9B C8B . . 118.30(17) ?
C4B C9B C3B . . 120.41(17) ?
H3BA N3B H3BB . . 107.8 ?
C14B N3B H3BA . . 109.0 ?
C14B N3B H3BB . . 109.0 ?
C14B N3B C16B . . 113.09(18) ?
C16B N3B H3BA . . 109.0 ?
C16B N3B H3BB . . 109.0 ?
N2A C6A C7A . . 123.27(18) ?
N2A C6A C5A . . 119.65(17) ?
C7A C6A C5A . . 117.03(17) ?
C8A C7A H7A . . 119.6 ?
C6A C7A C8A . . 120.88(17) ?
C6A C7A H7A . . 119.6 ?
C8B C7B H7B . . 119.3 ?
C6B C7B C8B . . 121.35(18) ?
C6B C7B H7B . . 119.3 ?
O3A C3A C9A . . 121.85(17) ?
O3A C3A C2A . . 122.73(18) ?
C2A C3A C9A . . 115.42(17) ?
C3A C2A C10A . . 121.34(19) ?
C1A C2A C3A . . 120.20(17) ?
C1A C2A C10A . . 118.45(18) ?
C9A C4A H4A . . 120.2 ?
C5A C4A C9A . . 119.70(17) ?
C5A C4A H4A . . 120.2 ?
N2B C6B C7B . . 122.18(18) ?
N2B C6B C5B . . 121.09(17) ?
C7B C6B C5B . . 116.58(17) ?
C3B C2B C10B . . 121.56(19) ?
C1B C2B C3B . . 120.43(17) ?
C1B C2B C10B . . 118.01(19) ?
O3B C3B C9B . . 121.72(18) ?
O3B C3B C2B . . 123.02(18) ?
C2B C3B C9B . . 115.26(17) ?
N1B C1B C2B . . 124.01(17) ?
N1B C1B H1BA . . 118.0 ?
C2B C1B H1BA . . 118.0 ?
N1A C1A C2A . . 123.90(17) ?
N1A C1A H1AA . . 118.0 ?
C2A C1A H1AA . . 118.0 ?
F1A C5A C6A . . 117.41(17) ?
C4A C5A F1A . . 119.11(18) ?
C4A C5A C6A . . 123.42(17) ?
C9B C4B H4B . . 120.1 ?
C5B C4B C9B . . 119.78(18) ?
C5B C4B H4B . . 120.1 ?
F1B C5B C6B . . 118.19(17) ?
F1B C5B C4B . . 118.25(18) ?
C4B C5B C6B . . 123.48(17) ?
N2A C13A H13A . . 109.8 ?
N2A C13A H13B . . 109.8 ?
N2A C13A C14A . . 109.17(18) ?
H13A C13A H13B . . 108.3 ?
C14A C13A H13A . . 109.8 ?
C14A C13A H13B . . 109.8 ?
N1A C11A H11A . . 109.3 ?
N1A C11A H11B . . 109.3 ?
N1A C11A C12A . . 111.70(18) ?
H11A C11A H11B . . 107.9 ?
C12A C11A H11A . . 109.3 ?
C12A C11A H11B . . 109.3 ?
N1B C11B H11C . . 109.4 ?
N1B C11B H11D . . 109.4 ?
N1B C11B C12B . . 111.00(17) ?
H11C C11B H11D . . 108.0 ?
C12B C11B H11C . . 109.4 ?
C12B C11B H11D . . 109.4 ?
N2A C15A H15A . . 110.2 ?
N2A C15A H15B . . 110.2 ?
N2A C15A C16A . . 107.69(19) ?
H15A C15A H15B . . 108.5 ?
C16A C15A H15A . . 110.2 ?
C16A C15A H15B . . 110.2 ?
H10A O10 H10B . . 104.5 ?
H6A O6 H6B . . 104.5 ?
O4 C17 C18 . . 118.1(2) ?
O5 C17 O4 . . 123.1(2) ?
O5 C17 C18 . . 118.8(2) ?
O1B C10B C2B . . 115.1(2) ?
O2B C10B O1B . . 121.0(2) ?
O2B C10B C2B . . 123.9(2) ?
O1A C10A C2A . . 115.14(19) ?
O2A C10A O1A . . 120.9(2) ?
O2A C10A C2A . . 123.9(2) ?
N2B C15B H15C . . 110.0 ?
N2B C15B H15D . . 110.0 ?
N2B C15B C16B . . 108.6(2) ?
H15C C15B H15D . . 108.4 ?
C16B C15B H15C . . 110.0 ?
C16B C15B H15D . . 110.0 ?
N2B C13B H13C . . 109.9 ?
N2B C13B H13D . . 109.9 ?
N2B C13B C14B . . 109.1(2) ?
H13C C13B H13D . . 108.3 ?
C14B C13B H13C . . 109.9 ?
C14B C13B H13D . . 109.9 ?
N3A C16A C15A . . 110.78(18) ?
N3A C16A H16A . . 109.5 ?
N3A C16A H16B . . 109.5 ?
C15A C16A H16A . . 109.5 ?
C15A C16A H16B . . 109.5 ?
H16A C16A H16B . . 108.1 ?
N3A C14A C13A . . 109.98(18) ?
N3A C14A H14A . . 109.7 ?
N3A C14A H14B . . 109.7 ?
C13A C14A H14A . . 109.7 ?
C13A C14A H14B . . 109.7 ?
H14A C14A H14B . . 108.2 ?
H9A O9 H9B . . 104.5 ?
C11B C12B H12D . . 109.5 ?
C11B C12B H12E . . 109.5 ?
C11B C12B H12F . . 109.5 ?
H12D C12B H12E . . 109.5 ?
H12D C12B H12F . . 109.5 ?
H12E C12B H12F . . 109.5 ?
N3B C14B C13B . . 110.58(18) ?
N3B C14B H14C . . 109.5 ?
N3B C14B H14D . . 109.5 ?
C13B C14B H14C . . 109.5 ?
C13B C14B H14D . . 109.5 ?
H14C C14B H14D . . 108.1 ?
N3B C16B C15B . . 111.45(19) ?
N3B C16B H16C . . 109.3 ?
N3B C16B H16D . . 109.3 ?
C15B C16B H16C . . 109.3 ?
C15B C16B H16D . . 109.3 ?
H16C C16B H16D . . 108.0 ?
C11A C12A H12A . . 109.5 ?
C11A C12A H12B . . 109.5 ?
C11A C12A H12C . . 109.5 ?
H12A C12A H12B . . 109.5 ?
H12A C12A H12C . . 109.5 ?
H12B C12A H12C . . 109.5 ?
O8 C19 C20 . . 120.7(3) ?
O7 C19 O8 . . 121.7(3) ?
O7 C19 C20 . . 117.6(3) ?
C17 C18 H18A . . 109.5 ?
C17 C18 H18B . . 109.5 ?
C17 C18 H18C . . 109.5 ?
H18A C18 H18B . . 109.5 ?
H18A C18 H18C . . 109.5 ?
H18B C18 H18C . . 109.5 ?
C19 C20 H20A . . 109.5 ?
C19 C20 H20B . . 109.5 ?
C19 C20 H20C . . 109.5 ?
H20A C20 H20B . . 109.5 ?
H20A C20 H20C . . 109.5 ?
H20B C20 H20C . . 109.5 ?

loop_
_geom_bond_atom_site_label_1
_geom_bond_atom_site_label_2
_geom_bond_site_symmetry_2
_geom_bond_distance
_geom_bond_publ_flag
F1A C5A . 1.357(2) ?
F1B C5B . 1.357(2) ?
O3A C3A . 1.259(2) ?
O3B C3B . 1.257(2) ?
N1A C8A . 1.395(2) ?
N1A C1A . 1.340(2) ?
N1A C11A . 1.476(2) ?
O1A H1A . 0.8200 ?
O1A C10A . 1.323(3) ?
N1B C8B . 1.396(2) ?
N1B C1B . 1.338(2) ?
N1B C11B . 1.478(3) ?
O1B H1B . 0.8200 ?
O1B C10B . 1.325(3) ?
N2A C6A . 1.381(2) ?
N2A C13A . 1.460(3) ?
N2A C15A . 1.445(3) ?
N2B C6B . 1.383(2) ?
N2B C15B . 1.452(3) ?
N2B C13B . 1.465(3) ?
O2A C10A . 1.207(3) ?
O4 C17 . 1.244(3) ?
O2B C10B . 1.205(3) ?
O5 C17 . 1.242(3) ?
N3A H3AA . 0.8900 ?
N3A H3AB . 0.8900 ?
N3A C16A . 1.497(3) ?
N3A C14A . 1.488(3) ?
C9A C8A . 1.405(3) ?
C9A C3A . 1.452(3) ?
C9A C4A . 1.407(2) ?
C8A C7A . 1.406(3) ?
C8B C9B . 1.405(3) ?
C8B C7B . 1.399(3) ?
C9B C3B . 1.458(3) ?
C9B C4B . 1.405(3) ?
O8 C19 . 1.221(3) ?
N3B H3BA . 0.8900 ?
N3B H3BB . 0.8900 ?
N3B C14B . 1.488(3) ?
N3B C16B . 1.489(3) ?
C6A C7A . 1.382(2) ?
C6A C5A . 1.415(3) ?
C7A H7A . 0.9300 ?
C7B H7B . 0.9300 ?
C7B C6B . 1.388(3) ?
C3A C2A . 1.432(3) ?
C2A C1A . 1.367(3) ?
C2A C10A . 1.482(3) ?
C4A H4A . 0.9300 ?
C4A C5A . 1.350(3) ?
C6B C5B . 1.409(3) ?
C2B C3B . 1.428(3) ?
C2B C1B . 1.367(3) ?
C2B C10B . 1.484(3) ?
C1B H1BA . 0.9300 ?
C1A H1AA . 0.9300 ?
C4B H4B . 0.9300 ?
C4B C5B . 1.359(3) ?
C13A H13A . 0.9700 ?
C13A H13B . 0.9700 ?
C13A C14A . 1.503(3) ?
C11A H11A . 0.9700 ?
C11A H11B . 0.9700 ?
C11A C12A . 1.507(3) ?
C11B H11C . 0.9700 ?
C11B H11D . 0.9700 ?
C11B C12B . 1.507(3) ?
C15A H15A . 0.9700 ?
C15A H15B . 0.9700 ?
C15A C16A . 1.504(3) ?
O10 H10A . 0.8500 ?
O10 H10B . 0.8500 ?
O6 H6A . 0.8500 ?
O6 H6B . 0.8500 ?
C17 C18 . 1.490(4) ?
C15B H15C . 0.9700 ?
C15B H15D . 0.9700 ?
C15B C16B . 1.498(3) ?
C13B H13C . 0.9700 ?
C13B H13D . 0.9700 ?
C13B C14B . 1.502(3) ?
C16A H16A . 0.9700 ?
C16A H16B . 0.9700 ?
C14A H14A . 0.9700 ?
C14A H14B . 0.9700 ?
O9 H9A . 0.8500 ?
O9 H9B . 0.8500 ?
C12B H12D . 0.9600 ?
C12B H12E . 0.9600 ?
C12B H12F . 0.9600 ?
C14B H14C . 0.9700 ?
C14B H14D . 0.9700 ?
C16B H16C . 0.9700 ?
C16B H16D . 0.9700 ?
C12A H12A . 0.9600 ?
C12A H12B . 0.9600 ?
C12A H12C . 0.9600 ?
O7 C19 . 1.212(4) ?
C19 C20 . 1.503(5) ?
C18 H18A . 0.9600 ?
C18 H18B . 0.9600 ?
C18 H18C . 0.9600 ?
C20 H20A . 0.9600 ?
C20 H20B . 0.9600 ?
C20 H20C . 0.9600 ?

loop_
_geom_hbond_atom_site_label_D
_geom_hbond_atom_site_label_H
_geom_hbond_atom_site_label_A
_geom_hbond_site_symmetry_A
_geom_hbond_distance_DH
_geom_hbond_distance_HA
_geom_hbond_distance_DA
_geom_hbond_angle_DHA
O1A H1A O3A . 0.82 1.75 2.520(2) 155
O1B H1B O3B . 0.82 1.77 2.533(2) 154
N3A H3AA O6 . 0.89 1.84 2.709(3) 164
N3A H3AB O4 . 0.89 1.80 2.673(3) 165
N3B H3BA O10 . 0.89 2.45 3.161(4) 137
N3B H3BB O8 . 0.89 1.80 2.679(3) 171
C13B H13C F1B . 0.97 2.27 2.881(3) 120
C13A H13A F1A . 0.97 2.34 2.867(3) 114
O6 H6A O7 . 0.85 1.82 2.664(5) 172
O6 H6B O9 . 0.85 1.92 2.706(5) 153
O9 H9A O8 1_655 0.85 1.91 2.706(4) 156
O9 H9B O5 1_655 0.85 1.93 2.733(3) 158
O10 H10A O4 . 0.85 2.00 2.734(3) 145
O10 H10B O5 1_655 0.85 1.99 2.811(3) 161

loop_
_geom_torsion_atom_site_label_1
_geom_torsion_atom_site_label_2
_geom_torsion_atom_site_label_3
_geom_torsion_atom_site_label_4
_geom_torsion_site_symmetry_1
_geom_torsion_site_symmetry_2
_geom_torsion_site_symmetry_3
_geom_torsion_site_symmetry_4
_geom_torsion
_geom_torsion_publ_flag
O3A C3A C2A C1A . . . . 179.57(18) ?
O3A C3A C2A C10A . . . . 0.6(3) ?
N1A C8A C7A C6A . . . . 177.68(16) ?
N1B C8B C9B C3B . . . . 0.2(3) ?
N1B C8B C9B C4B . . . . 179.12(16) ?
N1B C8B C7B C6B . . . . -179.32(16) ?
N2A C6A C7A C8A . . . . 179.12(17) ?
N2A C6A C5A F1A . . . . -1.6(3) ?
N2A C6A C5A C4A . . . . -178.95(19) ?
N2A C13A C14A N3A . . . . 55.1(2) ?
N2A C15A C16A N3A . . . . -56.6(2) ?
N2B C6B C5B F1B . . . . 0.3(3) ?
N2B C6B C5B C4B . . . . -176.5(2) ?
N2B C15B C16B N3B . . . . -55.9(3) ?
N2B C13B C14B N3B . . . . 55.6(3) ?
C9A C8A C7A C6A . . . . -0.7(3) ?
C9A C3A C2A C1A . . . . -0.3(3) ?
C9A C3A C2A C10A . . . . -179.30(16) ?
C9A C4A C5A F1A . . . . -177.18(16) ?
C9A C4A C5A C6A . . . . 0.1(3) ?
C8A N1A C1A C2A . . . . -1.6(3) ?
C8A N1A C11A C12A . . . . -79.1(2) ?
C8A C9A C3A O3A . . . . 179.32(17) ?
C8A C9A C3A C2A . . . . -0.8(2) ?
C8A C9A C4A C5A . . . . 0.9(3) ?
C8B N1B C1B C2B . . . . -2.3(3) ?
C8B N1B C11B C12B . . . . -80.9(2) ?
C8B C9B C3B O3B . . . . 177.84(17) ?
C8B C9B C3B C2B . . . . -1.8(3) ?
C8B C9B C4B C5B . . . . 0.4(3) ?
C8B C7B C6B N2B . . . . 175.47(18) ?
C8B C7B C6B C5B . . . . 0.0(3) ?
C9B C8B C7B C6B . . . . 1.1(3) ?
C9B C4B C5B F1B . . . . -175.99(17) ?
C9B C4B C5B C6B . . . . 0.7(3) ?
C6A N2A C13A C14A . . . . 140.2(2) ?
C6A N2A C15A C16A . . . . -140.6(2) ?
C7A C6A C5A F1A . . . . 175.97(17) ?
C7A C6A C5A C4A . . . . -1.4(3) ?
C7B C8B C9B C3B . . . . 179.81(17) ?
C7B C8B C9B C4B . . . . -1.3(3) ?
C7B C6B C5B F1B . . . . 175.79(18) ?
C7B C6B C5B C4B . . . . -0.9(3) ?
C3A C9A C8A N1A . . . . 0.8(2) ?
C3A C9A C8A C7A . . . . 179.21(16) ?
C3A C9A C4A C5A . . . . -178.93(17) ?
C3A C2A C1A N1A . . . . 1.5(3) ?
C3A C2A C10A O1A . . . . 1.4(3) ?
C3A C2A C10A O2A . . . . -179.5(2) ?
C4A C9A C8A N1A . . . . -179.00(16) ?
C4A C9A C8A C7A . . . . -0.6(3) ?
C4A C9A C3A O3A . . . . -0.9(3) ?
C4A C9A C3A C2A . . . . 178.98(16) ?
C6B N2B C15B C16B . . . . -145.3(2) ?
C6B N2B C13B C14B . . . . 145.3(2) ?
C3B C9B C4B C5B . . . . 179.30(18) ?
C3B C2B C1B N1B . . . . 0.5(3) ?
C3B C2B C10B O1B . . . . 0.0(3) ?
C3B C2B C10B O2B . . . . 179.9(2) ?
C1B N1B C8B C9B . . . . 1.8(3) ?
C1B N1B C8B C7B . . . . -177.76(17) ?
C1B N1B C11B C12B . . . . 94.2(2) ?
C1B C2B C3B O3B . . . . -178.19(18) ?
C1B C2B C3B C9B . . . . 1.5(3) ?
C1B C2B C10B O1B . . . . -179.39(19) ?
C1B C2B C10B O2B . . . . 0.5(3) ?
C1A N1A C8A C9A . . . . 0.4(3) ?
C1A N1A C8A C7A . . . . -178.04(16) ?
C1A N1A C11A C12A . . . . 94.8(2) ?
C1A C2A C10A O1A . . . . -177.65(18) ?
C1A C2A C10A O2A . . . . 1.4(3) ?
C5A C6A C7A C8A . . . . 1.6(3) ?
C4B C9B C3B O3B . . . . -1.0(3) ?
C4B C9B C3B C2B . . . . 179.32(16) ?
C13A N2A C6A C7A . . . . 127.7(2) ?
C13A N2A C6A C5A . . . . -54.8(3) ?
C13A N2A C15A C16A . . . . 63.6(2) ?
C11A N1A C8A C9A . . . . 174.25(16) ?
C11A N1A C8A C7A . . . . -4.1(3) ?
C11A N1A C1A C2A . . . . -175.62(18) ?
C11B N1B C8B C9B . . . . 176.91(17) ?
C11B N1B C8B C7B . . . . -2.7(3) ?
C11B N1B C1B C2B . . . . -177.51(18) ?
C15A N2A C6A C7A . . . . -26.0(3) ?
C15A N2A C6A C5A . . . . 151.4(2) ?
C15A N2A C13A C14A . . . . -63.6(2) ?
C10B C2B C3B O3B . . . . 2.4(3) ?
C10B C2B C3B C9B . . . . -177.92(17) ?
C10B C2B C1B N1B . . . . 179.95(18) ?
C10A C2A C1A N1A . . . . -179.45(18) ?
C15B N2B C6B C7B . . . . -15.7(3) ?
C15B N2B C6B C5B . . . . 159.6(2) ?
C15B N2B C13B C14B . . . . -63.6(2) ?
C13B N2B C6B C7B . . . . 132.7(2) ?
C13B N2B C6B C5B . . . . -52.0(3) ?
C13B N2B C15B C16B . . . . 63.2(2) ?
C16A N3A C14A C13A . . . . -51.4(2) ?
C14A N3A C16A C15A . . . . 52.7(3) ?
C14B N3B C16B C15B . . . . 50.9(3) ?
C16B N3B C14B C13B . . . . -50.5(3) ?
